data_4031196
loop_
_publ_author_name
'Elemans, J.B.A.A.'
'Verschoor, G.C.'

_publ_section_title
;
 Investigations on hydrated iodates of Ni and Co-II crystal structures
;
_journal_name_full 'Journal of Inorganic and Nuclear Chemistry'
_journal_page_first 3183
_journal_page_last 3189
_journal_volume 35
_journal_year 1973
_chemical_formula_sum 'H8 I2 Ni O10'
_chemical_name_systematic 'Ni (I O3)2 (H2 O)4'
_space_group_IT_number 14
_symmetry_space_group_name_Hall '-P 2ybc'
_symmetry_space_group_name_H-M 'P 1 21/c 1'
_cell_angle_alpha 90
_cell_angle_beta 100.1
_cell_angle_gamma 90
_cell_formula_units_Z 2
_cell_length_a 8.227
_cell_length_b 6.565
_cell_length_c 8.489
_cell_volume 451.388
_citation_journal_id_ASTM JINCAO
_cod_data_source_file Elemans_JINCAO_1973_1010.cif
_cod_data_source_block H8I2Ni1O10
_cod_original_cell_volume 451.3879
_cod_original_formula_sum 'H8 I2 Ni1 O10'
_cod_database_code 4031196

loop_
_symmetry_equiv_pos_as_xyz
x,y,z
-x,y+1/2,-z+1/2
-x,-y,-z
x,-y-1/2,z-1/2

loop_
_atom_site_label
_atom_site_type_symbol
_atom_site_fract_x
_atom_site_fract_y
_atom_site_fract_z
_atom_site_occupancy
_atom_site_U_iso_or_equiv
O5 O-2 0.2325 -0.1029 0.1062 1 0.0
H2 H+1 -0.004 0.105 0.277 1 0.0
H3 H+1 0.261 -0.189 0.048 1 0.0
O4 O-2 -0.0644 0.0813 0.2083 1 0.0
H4 H+1 0.256 -0.12 0.201 1 0.0
H1 H+1 -0.139 0.006 0.244 1 0.0
Ni1 Ni+2 0 0 0 1 0.0
O1 O-2 0.1151 0.2768 -0.0187 1 0.0
I1 I+5 0.33656 0.3172 0.03305 1 0.0
O3 O-2 0.3366 -0.0687 0.4451 1 0.0
O2 O-2 0.3482 0.3799 0.24 1 0.0
